data_7100798
loop_
_publ_author_name
'Reiko Kuroda'
'Yoshitane Imai'
'Tomohiro Sato'
'Masatoshi Takeshita'

_publ_section_title
;
Successive optical resolution of two compounds by one
enantiopure compound
;
_journal_name_full 'Chemical Communications'
_journal_paper_doi 10.1039/b515009d
_journal_year 2006
_chemical_formula_sum 'C36 H32 N2 O5'
_chemical_formula_weight 572.64
_space_group_IT_number 19
_symmetry_cell_setting orthorhombic
_symmetry_space_group_name_Hall 'P 2ac 2ab'
_symmetry_space_group_name_H-M 'P 21 21 21'
_cell_angle_alpha 90.00
_cell_angle_beta 90.00
_cell_angle_gamma 90.00
_cell_formula_units_Z 4
_cell_length_a 11.0468(8)
_cell_length_b 27.344(2)
_cell_length_c 9.9797(7)
_cell_measurement_temperature 100(2)
_cell_volume 3014.5(4)
_diffrn_ambient_temperature 100(2)
_exptl_crystal_density_diffrn 1.262
_cod_depositor_comments
;
The following automatic conversions were performed:
'_symmetry_cell_setting' value 'Orthorhombic' changed to 'orthorhombic'
according to '/home/saulius/struct/CIF-dictionaries/cif_core.dic'
dictionary named 'cif_core.dic' version 2.4.1 from 2010-06-29.

Automatic conversion script
Id: cif_fix_enum 1527 2010-12-29 10:47:43Z saulius 
;
_cod_database_code 7100798

loop_
_symmetry_equiv_pos_as_xyz
'x, y, z'
'-x+1/2, -y, z+1/2'
'-x, y+1/2, -z+1/2'
'x+1/2, -y+1/2, -z'

loop_
_atom_site_label
_atom_site_type_symbol
_atom_site_fract_x
_atom_site_fract_y
_atom_site_fract_z
_atom_site_U_iso_or_equiv
_atom_site_adp_type
_atom_site_occupancy
_atom_site_symmetry_multiplicity
_atom_site_calc_flag
_atom_site_refinement_flags
_atom_site_disorder_assembly
_atom_site_disorder_group
C1 C 0.00626(19) 0.09612(8) 1.0288(2) 0.0151(4) Uani 1 1 d . . .
C2 C -0.0115(2) 0.13455(8) 1.1166(2) 0.0180(4) Uani 1 1 d . . .
C3 C 0.0269(2) 0.13038(9) 1.2523(2) 0.0229(5) Uani 1 1 d . . .
H3 H 0.0156 0.1566 1.3105 0.027 Uiso 1 1 calc R . .
C4 C 0.0798(2) 0.08886(9) 1.2981(2) 0.0232(5) Uani 1 1 d . . .
H4 H 0.1027 0.0867 1.3876 0.028 Uiso 1 1 calc R . .
C5 C 0.1561(2) 0.00476(9) 1.2569(3) 0.0271(5) Uani 1 1 d . . .
H5 H 0.1803 0.0023 1.3459 0.033 Uiso 1 1 calc R . .
C6 C 0.1743(2) -0.03355(10) 1.1732(3) 0.0310(6) Uani 1 1 d . . .
H6 H 0.2107 -0.0620 1.2046 0.037 Uiso 1 1 calc R . .
C7 C 0.1377(3) -0.02987(9) 1.0380(3) 0.0294(6) Uani 1 1 d . . .
H7 H 0.1492 -0.0563 0.9808 0.035 Uiso 1 1 calc R . .
C8 C 0.0858(2) 0.01171(9) 0.9899(3) 0.0224(5) Uani 1 1 d . . .
H8 H 0.0640 0.0136 0.9000 0.027 Uiso 1 1 calc R . .
C9 C 0.06441(19) 0.05242(8) 1.0760(2) 0.0160(4) Uani 1 1 d . . .
C10 C 0.1006(2) 0.04861(9) 1.2116(2) 0.0200(5) Uani 1 1 d . . .
C21 C -0.0702(2) 0.18232(8) 1.0753(2) 0.0201(5) Uani 1 1 d . . .
O22 O -0.15138(16) 0.18191(6) 0.98720(18) 0.0246(4) Uani 1 1 d . . .
O23 O -0.03158(18) 0.21986(6) 1.13421(18) 0.0276(4) Uani 1 1 d . . .
C11 C -0.0270(2) 0.09934(8) 0.8841(2) 0.0170(4) Uani 1 1 d . . .
C12 C 0.0440(2) 0.12556(8) 0.7965(2) 0.0182(4) Uani 1 1 d . . .
C13 C 0.0149(2) 0.12776(10) 0.6581(3) 0.0258(5) Uani 1 1 d . . .
H13 H 0.0639 0.1456 0.6001 0.031 Uiso 1 1 calc R . .
C14 C -0.0834(2) 0.10414(10) 0.6100(2) 0.0260(5) Uani 1 1 d . . .
H14 H -0.0998 0.1050 0.5186 0.031 Uiso 1 1 calc R . .
C15 C -0.2702(2) 0.05619(9) 0.6505(3) 0.0262(5) Uani 1 1 d . . .
H15 H -0.2892 0.0576 0.5599 0.031 Uiso 1 1 calc R . .
C16 C -0.3470(2) 0.03314(10) 0.7368(3) 0.0290(6) Uani 1 1 d . . .
H16 H -0.4178 0.0190 0.7046 0.035 Uiso 1 1 calc R . .
C17 C -0.3197(2) 0.03074(9) 0.8742(3) 0.0266(5) Uani 1 1 d . . .
H17 H -0.3727 0.0151 0.9324 0.032 Uiso 1 1 calc R . .
C18 C -0.2157(2) 0.05126(9) 0.9233(2) 0.0210(5) Uani 1 1 d . . .
H18 H -0.1987 0.0492 1.0144 0.025 Uiso 1 1 calc R . .
C19 C -0.1331(2) 0.07572(8) 0.8359(2) 0.0168(4) Uani 1 1 d . . .
C20 C -0.1620(2) 0.07803(9) 0.6967(2) 0.0211(5) Uani 1 1 d . . .
O25 O 0.24448(16) 0.12945(6) 0.87793(19) 0.0273(4) Uani 1 1 d . . .
O26 O 0.14149(17) 0.19886(6) 0.8571(2) 0.0289(4) Uani 1 1 d . . .
C24 C 0.1526(2) 0.15329(8) 0.8477(2) 0.0198(5) Uani 1 1 d . . .
C31 C 0.4997(3) 0.14714(12) 1.1531(3) 0.0382(7) Uani 1 1 d . . .
C32 C 0.6056(3) 0.1515(2) 1.2230(4) 0.0632(12) Uani 1 1 d . . .
H32 H 0.6394 0.1820 1.2396 0.076 Uiso 1 1 calc R . .
C33 C 0.6639(4) 0.1072(2) 1.2707(4) 0.0754(16) Uani 1 1 d . . .
H33 H 0.7374 0.1089 1.3160 0.090 Uiso 1 1 calc R . .
C34 C 0.6096(5) 0.0632(2) 1.2483(5) 0.0766(16) Uani 1 1 d . . .
H34 H 0.6459 0.0351 1.2819 0.092 Uiso 1 1 calc R . .
C35 C 0.5062(5) 0.05891(15) 1.1800(4) 0.0646(13) Uani 1 1 d . . .
H35 H 0.4718 0.0283 1.1660 0.078 Uiso 1 1 calc R . .
C36 C 0.4506(4) 0.10061(12) 1.1301(3) 0.0488(9) Uani 1 1 d . . .
H36 H 0.3796 0.0977 1.0805 0.059 Uiso 1 1 calc R . .
C37 C 0.4362(2) 0.19207(9) 1.0982(2) 0.0236(5) Uani 1 1 d . . .
H37 H 0.4835 0.2212 1.1214 0.028 Uiso 1 1 calc R . .
N38 N 0.42848(17) 0.18806(7) 0.9494(2) 0.0194(4) Uani 1 1 d . . .
H38A H 0.4953 0.1739 0.9181 0.029 Uiso 1 1 calc R . .
H38B H 0.4212 0.2178 0.9140 0.029 Uiso 1 1 calc R . .
H38C H 0.3643 0.1701 0.9272 0.029 Uiso 1 1 calc R . .
C39 C 0.3169(3) 0.20949(10) 1.3081(3) 0.0297(6) Uani 1 1 d . . .
C40 C 0.3366(5) 0.25711(13) 1.3492(4) 0.0687(14) Uani 1 1 d . . .
H40 H 0.3436 0.2821 1.2866 0.082 Uiso 1 1 calc R . .
C41 C 0.3457(7) 0.26718(15) 1.4858(4) 0.093(2) Uani 1 1 d . . .
H41 H 0.3572 0.2993 1.5135 0.112 Uiso 1 1 calc R . .
C42 C 0.3381(5) 0.23095(15) 1.5800(4) 0.0682(13) Uani 1 1 d . . .
H42 H 0.3440 0.2382 1.6708 0.082 Uiso 1 1 calc R . .
C43 C 0.3214(3) 0.18362(13) 1.5379(3) 0.0440(8) Uani 1 1 d . . .
H43 H 0.3173 0.1586 1.6008 0.053 Uiso 1 1 calc R . .
C44 C 0.3107(3) 0.17264(10) 1.4038(3) 0.0313(6) Uani 1 1 d . . .
H44 H 0.2992 0.1404 1.3771 0.038 Uiso 1 1 calc R . .
C45 C 0.3086(2) 0.19657(9) 1.1607(2) 0.0223(5) Uani 1 1 d . . .
H45 H 0.2682 0.1648 1.1528 0.027 Uiso 1 1 calc R . .
N46 N 0.23451(19) 0.23366(7) 1.0865(2) 0.0230(4) Uani 1 1 d . . .
H46A H 0.1691 0.2411 1.1344 0.034 Uiso 1 1 calc R . .
H46B H 0.2119 0.2214 1.0078 0.034 Uiso 1 1 calc R . .
H46C H 0.2785 0.2605 1.0733 0.034 Uiso 1 1 calc R . .
O51 O -0.35182(19) 0.15789(8) 0.8423(2) 0.0369(5) Uani 1 1 d . . .
H51A H -0.279(4) 0.1560(13) 0.893(4) 0.050 Uiso 1 1 d . . .
H51B H -0.351(4) 0.1403(15) 0.778(4) 0.050 Uiso 1 1 d . . .

loop_
_atom_site_aniso_label
_atom_site_aniso_U_11
_atom_site_aniso_U_22
_atom_site_aniso_U_33
_atom_site_aniso_U_23
_atom_site_aniso_U_13
_atom_site_aniso_U_12
C1 0.0139(9) 0.0148(10) 0.0167(10) 0.0015(8) 0.0021(8) -0.0033(8)
C2 0.0213(10) 0.0147(10) 0.0180(11) -0.0006(8) 0.0020(9) -0.0029(8)
C3 0.0279(12) 0.0239(12) 0.0169(11) -0.0051(9) 0.0007(10) -0.0027(10)
C4 0.0261(12) 0.0266(12) 0.0168(11) 0.0017(9) -0.0048(9) -0.0062(10)
C5 0.0226(11) 0.0295(13) 0.0293(13) 0.0121(11) -0.0079(10) 0.0000(10)
C6 0.0238(12) 0.0245(12) 0.0446(17) 0.0108(11) -0.0012(12) 0.0047(10)
C7 0.0329(14) 0.0206(12) 0.0346(14) -0.0002(10) 0.0075(12) 0.0043(10)
C8 0.0230(11) 0.0220(11) 0.0222(12) 0.0022(9) 0.0017(9) 0.0001(9)
C9 0.0130(9) 0.0156(10) 0.0196(10) 0.0031(8) 0.0022(8) -0.0025(8)
C10 0.0167(10) 0.0205(11) 0.0229(11) 0.0048(9) -0.0029(9) -0.0032(9)
C21 0.0235(11) 0.0168(10) 0.0202(11) -0.0003(9) 0.0050(9) 0.0001(9)
O22 0.0232(8) 0.0187(8) 0.0318(9) 0.0005(7) -0.0013(7) 0.0013(7)
O23 0.0403(10) 0.0172(8) 0.0253(9) -0.0032(7) -0.0033(8) 0.0011(7)
C11 0.0174(10) 0.0140(10) 0.0198(11) -0.0025(8) -0.0003(8) 0.0016(8)
C12 0.0192(10) 0.0169(10) 0.0186(11) -0.0018(8) 0.0003(9) -0.0023(8)
C13 0.0258(12) 0.0325(13) 0.0191(12) 0.0031(10) 0.0037(10) -0.0060(10)
C14 0.0296(12) 0.0342(13) 0.0142(11) -0.0001(10) -0.0021(9) -0.0041(11)
C15 0.0266(12) 0.0302(13) 0.0219(12) -0.0044(10) -0.0050(10) 0.0011(10)
C16 0.0200(11) 0.0290(13) 0.0378(15) -0.0048(11) -0.0068(11) -0.0042(10)
C17 0.0232(12) 0.0273(12) 0.0292(13) 0.0014(10) 0.0051(10) -0.0063(10)
C18 0.0223(11) 0.0197(11) 0.0209(11) -0.0002(9) 0.0016(9) -0.0026(9)
C19 0.0163(10) 0.0159(10) 0.0183(10) -0.0024(8) 0.0013(9) 0.0017(8)
C20 0.0217(11) 0.0217(11) 0.0200(11) -0.0030(9) -0.0019(9) 0.0003(9)
O25 0.0209(8) 0.0231(8) 0.0377(11) -0.0073(8) -0.0032(8) -0.0029(7)
O26 0.0318(9) 0.0212(8) 0.0338(10) -0.0013(8) -0.0095(8) -0.0042(7)
C24 0.0223(11) 0.0222(11) 0.0149(10) -0.0003(9) 0.0026(9) -0.0068(9)
C31 0.0337(14) 0.0508(18) 0.0300(14) 0.0172(13) 0.0063(12) 0.0140(13)
C32 0.0334(16) 0.114(4) 0.042(2) 0.034(2) -0.0030(15) 0.014(2)
C33 0.0360(19) 0.144(5) 0.046(2) 0.037(3) 0.0047(16) 0.023(3)
C34 0.076(3) 0.094(4) 0.060(3) 0.034(3) 0.028(2) 0.045(3)
C35 0.096(3) 0.055(2) 0.042(2) 0.0218(17) 0.025(2) 0.039(2)
C36 0.068(2) 0.0397(17) 0.0391(17) 0.0131(14) 0.0134(17) 0.0216(16)
C37 0.0219(11) 0.0274(13) 0.0215(11) 0.0044(10) -0.0032(10) -0.0026(9)
N38 0.0157(9) 0.0205(9) 0.0221(10) 0.0016(8) -0.0006(7) -0.0006(7)
C39 0.0374(14) 0.0290(14) 0.0227(13) -0.0004(10) -0.0032(11) -0.0065(11)
C40 0.144(4) 0.0355(17) 0.0268(16) 0.0035(14) -0.014(2) -0.022(2)
C41 0.209(7) 0.040(2) 0.0306(19) -0.0062(16) -0.014(3) -0.021(3)
C42 0.127(4) 0.055(2) 0.0226(16) -0.0005(15) -0.011(2) -0.016(3)
C43 0.057(2) 0.0493(19) 0.0261(14) 0.0088(13) -0.0024(14) -0.0127(16)
C44 0.0395(15) 0.0270(13) 0.0275(13) 0.0018(11) 0.0004(12) -0.0089(11)
C45 0.0286(12) 0.0174(10) 0.0209(11) 0.0017(9) 0.0001(10) -0.0030(9)
N46 0.0247(10) 0.0208(10) 0.0234(10) -0.0015(8) 0.0038(8) 0.0015(8)
O51 0.0245(9) 0.0426(12) 0.0438(12) -0.0134(10) -0.0016(10) 0.0066(9)

loop_
_geom_bond_atom_site_label_1
_geom_bond_atom_site_label_2
_geom_bond_distance
_geom_bond_site_symmetry_2
_geom_bond_publ_flag
C1 C2 1.382(3) . ?
C1 C9 1.436(3) . ?
C1 C11 1.492(3) . ?
C2 C3 1.424(3) . ?
C2 C21 1.516(3) . ?
C3 C4 1.356(4) . ?
C4 C10 1.418(3) . ?
C5 C6 1.355(4) . ?
C5 C10 1.421(3) . ?
C6 C7 1.413(4) . ?
C7 C8 1.361(4) . ?
C8 C9 1.425(3) . ?
C9 C10 1.415(3) . ?
C21 O22 1.256(3) . ?
C21 O23 1.257(3) . ?
C11 C12 1.376(3) . ?
C11 C19 1.422(3) . ?
C12 C13 1.419(3) . ?
C12 C24 1.509(3) . ?
C13 C14 1.352(4) . ?
C14 C20 1.419(3) . ?
C15 C16 1.364(4) . ?
C15 C20 1.413(3) . ?
C16 C17 1.406(4) . ?
C17 C18 1.369(3) . ?
C18 C19 1.429(3) . ?
C19 C20 1.427(3) . ?
O25 C24 1.243(3) . ?
O26 C24 1.256(3) . ?
C31 C32 1.367(5) . ?
C31 C36 1.402(5) . ?
C31 C37 1.517(4) . ?
C32 C33 1.451(6) . ?
C33 C34 1.364(8) . ?
C34 C35 1.335(8) . ?
C35 C36 1.388(5) . ?
C37 N38 1.491(3) . ?
C37 C45 1.546(4) . ?
C39 C40 1.382(4) . ?
C39 C44 1.390(4) . ?
C39 C45 1.516(4) . ?
C40 C41 1.394(5) . ?
C41 C42 1.368(5) . ?
C42 C43 1.373(5) . ?
C43 C44 1.376(4) . ?
C45 N46 1.499(3) . ?

loop_
_cod_related_entry_id
_cod_related_entry_database
_cod_related_entry_code
1 ChemSpider 21198346
